data_2200476
loop_
_publ_author_name
'Parvez, Masood'
'Hunt, Ian R.'
'Keay, Brian A.'

_publ_section_title
;
 2-Phenylcyclohexyl 3-furancarboxylate
;
_journal_issue 8
_journal_name_full 'Acta Crystallographica Section E'
_journal_page_first o802
_journal_page_last o803
_journal_paper_doi 10.1107/S160053680101251X
_journal_volume 57
_journal_year 2001
_chemical_formula_iupac 'C17 H18 O3'
_chemical_formula_moiety 'C17 H18 O3'
_chemical_formula_sum 'C17 H18 O3'
_chemical_formula_weight 270.31
_chemical_name_common 'cyclohexyl furan carboxylate derivative'
_chemical_name_systematic
;
2-Phenyl-cyclohexyl-3-furan carboxylate
;
_space_group_IT_number 14
_symmetry_cell_setting monoclinic
_symmetry_space_group_name_Hall '-P 2yn'
_symmetry_space_group_name_H-M 'P 1 21/n 1'
_cell_angle_alpha 90.00
_cell_angle_beta 96.52(2)
_cell_angle_gamma 90.00
_cell_formula_units_Z 4
_cell_length_a 5.5332(11)
_cell_length_b 12.841(2)
_cell_length_c 20.088(3)
_cell_measurement_reflns_used 25
_cell_measurement_temperature 200(2)
_cell_measurement_theta_max 15.0
_cell_measurement_theta_min 10.0
_cell_volume 1418.1(4)
_computing_cell_refinement 'MSC/AFC Diffractometer Control Software'
_computing_data_collection
;
MSC/AFC Diffractometer Control Software
(Molecular Structure Corporation, 1988)
;
_computing_data_reduction 'TEXSAN (Molecular Structure Corporation, 1994)'
_computing_molecular_graphics TEXSAN
_computing_publication_material 'SHELXL97 (Sheldrick, 1997)'
_computing_structure_refinement 'SHELXL97 (Sheldrick, 1997)'
_computing_structure_solution 'SAPI91 (Fan, 1991)'
_diffrn_ambient_temperature 200(2)
_diffrn_measured_fraction_theta_full .999
_diffrn_measured_fraction_theta_max .999
_diffrn_measurement_device_type 'Rigaku AFC-6S'
_diffrn_measurement_method \w/2\q
_diffrn_radiation_monochromator graphite
_diffrn_radiation_source 'fine-focus sealed tube'
_diffrn_radiation_type MoK\a
_diffrn_radiation_wavelength .71069
_diffrn_reflns_av_R_equivalents .06
_diffrn_reflns_av_sigmaI/netI .10
_diffrn_reflns_limit_h_max 6
_diffrn_reflns_limit_h_min 0
_diffrn_reflns_limit_k_max 15
_diffrn_reflns_limit_k_min 0
_diffrn_reflns_limit_l_max 23
_diffrn_reflns_limit_l_min -23
_diffrn_reflns_number 2796
_diffrn_reflns_theta_full 25.0
_diffrn_reflns_theta_max 25.0
_diffrn_reflns_theta_min 2.0
_diffrn_standards_decay_% <1.0
_diffrn_standards_interval_count 200
_diffrn_standards_number 3
_exptl_absorpt_coefficient_mu .09
_exptl_absorpt_correction_type none
_exptl_crystal_colour colourless
_exptl_crystal_density_diffrn 1.266
_exptl_crystal_density_meas ?
_exptl_crystal_density_method 'not measured'
_exptl_crystal_description block
_exptl_crystal_F_000 576
_exptl_crystal_size_max .50
_exptl_crystal_size_mid .40
_exptl_crystal_size_min .22
_refine_diff_density_max .19
_refine_diff_density_min -.23
_refine_ls_extinction_method none
_refine_ls_goodness_of_fit_ref 1.02
_refine_ls_hydrogen_treatment constr
_refine_ls_matrix_type full
_refine_ls_number_parameters 181
_refine_ls_number_reflns 2520
_refine_ls_number_restraints 0
_refine_ls_restrained_S_all 1.02
_refine_ls_R_factor_all .165
_refine_ls_R_factor_gt .050
_refine_ls_shift/su_max <0.001
_refine_ls_shift/su_mean .000
_refine_ls_structure_factor_coef Fsqd
_refine_ls_weighting_details 'calc w = 1/[\s^2^(Fo^2^)+(0.12P)^2^+0.066P] where P = (Fo^2^+2Fc^2^)/3'
_refine_ls_weighting_scheme calc
_refine_ls_wR_factor_ref .221
_reflns_number_gt 1156
_reflns_number_total 2520
_reflns_threshold_expression I>2\s(I)
_cod_data_source_file cv6046.cif
_cod_data_source_block I
_cod_depositor_comments
;
The following automatic conversions were performed:

'_exptl_crystal_density_meas' value 'not measured' was changed to '?'
- the value is perceived as not measured.

Automatic conversion script
Id: cif_fix_values 3008 2015-01-20 13:52:24Z robertas 
;
_cod_original_sg_symbol_H-M 'P 21/n'
_cod_database_code 2200476
_cod_database_fobs_code 2200476

loop_
_symmetry_equiv_pos_as_xyz
'x, y, z'
'-x+1/2, y+1/2, -z+1/2'
'-x, -y, -z'
'x-1/2, -y-1/2, z-1/2'

loop_
_atom_site_label
_atom_site_fract_x
_atom_site_fract_y
_atom_site_fract_z
_atom_site_U_iso_or_equiv
_atom_site_adp_type
_atom_site_calc_flag
_atom_site_refinement_flags
_atom_site_occupancy
_atom_site_disorder_assembly
_atom_site_disorder_group
_atom_site_type_symbol
O1 .0682(5) .06778(19) .83568(13) .0382(7) Uani d . 1 . . O
O2 -.3129(5) .0041(3) .83018(16) .0593(9) Uani d . 1 . . O
O3 .2568(6) -.1239(2) .99418(14) .0481(8) Uani d . 1 . . O
C1 .0150(7) .1301(3) .77534(18) .0332(9) Uani d . 1 . . C
H1 -.1455 .1658 .7755 .040 Uiso calc R 1 . . H
C2 .2193(7) .2100(3) .77882(19) .0333(9) Uani d . 1 . . C
H2 .3764 .1708 .7841 .040 Uiso calc R 1 . . H
C3 .2088(9) .2716(3) .7130(2) .0442(11) Uani d . 1 . . C
H3A .0614 .3159 .7082 .053 Uiso calc R 1 . . H
H3B .3525 .3179 .7146 .053 Uiso calc R 1 . . H
C4 .2040(9) .1998(3) .6523(2) .0494(12) Uani d . 1 . . C
H4A .1882 .2420 .6108 .059 Uiso calc R 1 . . H
H4B .3591 .1608 .6546 .059 Uiso calc R 1 . . H
C5 -.0062(9) .1235(4) .6498(2) .0489(12) Uani d . 1 . . C
H5A -.0023 .0762 .6111 .059 Uiso calc R 1 . . H
H5B -.1622 .1620 .6441 .059 Uiso calc R 1 . . H
C6 .0118(9) .0602(3) .7144(2) .0449(11) Uani d . 1 . . C
H6A -.1286 .0121 .7129 .054 Uiso calc R 1 . . H
H6B .1621 .0177 .7181 .054 Uiso calc R 1 . . H
C7 -.1048(7) .0057(3) .8557(2) .0354(9) Uani d . 1 . . C
C8 -.0029(7) -.0590(3) .91227(19) .0326(9) Uani d . 1 . . C
C9 -.1248(8) -.1363(3) .9471(2) .0397(10) Uani d . 1 . . C
H9 -.2898 -.1572 .9377 .048 Uiso calc R 1 . . H
C10 .0374(9) -.1733(3) .9952(2) .0458(11) Uani d . 1 . . C
H10 .0058 -.2265 1.0260 .055 Uiso calc R 1 . . H
C11 .2246(8) -.0548(3) .9426(2) .0402(10) Uani d . 1 . . C
H11 .3473 -.0097 .9299 .048 Uiso calc R 1 . . H
C12 .2197(7) .2814(3) .83913(18) .0317(9) Uani d . 1 . . C
C13 .0344(8) .3531(3) .8442(2) .0419(10) Uani d . 1 . . C
H13 -.0974 .3569 .8096 .050 Uiso calc R 1 . . H
C14 .0389(9) .4192(3) .8990(2) .0498(12) Uani d . 1 . . C
H14 -.0884 .4683 .9011 .060 Uiso calc R 1 . . H
C15 .2262(8) .4144(3) .9505(2) .0480(11) Uani d . 1 . . C
H15 .2285 .4594 .9881 .058 Uiso calc R 1 . . H
C16 .4103(9) .3429(3) .9462(2) .0491(12) Uani d . 1 . . C
H16 .5412 .3390 .9810 .059 Uiso calc R 1 . . H
C17 .4059(8) .2769(3) .8917(2) .0408(10) Uani d . 1 . . C
H17 .5328 .2275 .8901 .049 Uiso calc R 1 . . H

loop_
_atom_site_aniso_label
_atom_site_aniso_U_11
_atom_site_aniso_U_22
_atom_site_aniso_U_33
_atom_site_aniso_U_12
_atom_site_aniso_U_13
_atom_site_aniso_U_23
O1 .0383(16) .0351(15) .0405(17) -.0050(13) .0013(12) .0112(13)
O2 .0345(17) .070(2) .071(2) -.0095(16) -.0020(15) .0271(19)
O3 .0524(19) .0453(17) .0461(18) .0052(15) .0037(14) .0131(14)
C1 .034(2) .033(2) .033(2) .0014(17) .0058(17) .0055(18)
C2 .035(2) .031(2) .034(2) .0028(17) .0066(17) .0039(18)
C3 .059(3) .037(2) .039(2) -.007(2) .011(2) .003(2)
C4 .064(3) .047(3) .040(3) -.004(2) .014(2) .003(2)
C5 .064(3) .051(3) .033(2) -.004(2) .010(2) -.004(2)
C6 .060(3) .032(2) .043(3) -.006(2) .008(2) .0003(19)
C7 .031(2) .033(2) .044(2) -.0026(18) .0084(18) .0005(19)
C8 .037(2) .029(2) .033(2) .0020(18) .0085(17) -.0001(17)
C9 .042(2) .033(2) .046(2) .002(2) .013(2) .0053(19)
C10 .057(3) .039(2) .044(3) .003(2) .019(2) .009(2)
C11 .047(3) .034(2) .040(2) .0020(19) .0061(19) .0080(19)
C12 .038(2) .0247(19) .034(2) -.0023(17) .0092(18) .0052(17)
C13 .045(2) .040(2) .039(2) .005(2) .0000(19) .001(2)
C14 .058(3) .041(3) .053(3) .011(2) .015(2) .003(2)
C15 .060(3) .044(2) .041(3) -.004(2) .011(2) -.004(2)
C16 .052(3) .054(3) .039(3) -.005(2) -.003(2) -.005(2)
C17 .037(2) .041(2) .044(2) .000(2) .0040(19) .005(2)

loop_
_atom_type_symbol
_atom_type_description
_atom_type_scat_dispersion_real
_atom_type_scat_dispersion_imag
_atom_type_scat_source
C C .0033 .0016 'International Tables Vol C Tables 4.2.6.8 and 6.1.1.4'
H H .0000 .0000 'International Tables Vol C Tables 4.2.6.8 and 6.1.1.4'
O O .0106 .0060 'International Tables Vol C Tables 4.2.6.8 and 6.1.1.4'

loop_
_geom_angle_atom_site_label_1
_geom_angle_atom_site_label_2
_geom_angle_atom_site_label_3
_geom_angle
_geom_angle_publ_flag
C7 O1 C1 119.5(3) n
C11 O3 C10 105.9(3) n
O1 C1 C6 109.3(3) n
O1 C1 C2 104.7(3) n
C6 C1 C2 112.1(3) n
O1 C1 H1 110.2 n
C6 C1 H1 110.2 n
C2 C1 H1 110.2 n
C12 C2 C1 112.2(3) n
C12 C2 C3 111.8(3) n
C1 C2 C3 110.6(3) n
C12 C2 H2 107.3 n
C1 C2 H2 107.3 n
C3 C2 H2 107.3 n
C4 C3 C2 111.8(3) n
C4 C3 H3A 109.3 n
C2 C3 H3A 109.3 n
C4 C3 H3B 109.3 n
C2 C3 H3B 109.3 n
H3A C3 H3B 107.9 n
C5 C4 C3 111.1(4) n
C5 C4 H4A 109.4 n
C3 C4 H4A 109.4 n
C5 C4 H4B 109.4 n
C3 C4 H4B 109.4 n
H4A C4 H4B 108.0 n
C4 C5 C6 110.0(4) n
C4 C5 H5A 109.7 n
C6 C5 H5A 109.7 n
C4 C5 H5B 109.7 n
C6 C5 H5B 109.7 n
H5A C5 H5B 108.2 n
C1 C6 C5 111.4(3) n
C1 C6 H6A 109.4 n
C5 C6 H6A 109.4 n
C1 C6 H6B 109.4 n
C5 C6 H6B 109.4 n
H6A C6 H6B 108.0 n
O2 C7 O1 124.2(4) n
O2 C7 C8 125.7(4) n
O1 C7 C8 110.1(3) n
C11 C8 C9 106.1(4) n
C11 C8 C7 126.1(4) n
C9 C8 C7 127.7(4) n
C10 C9 C8 106.7(4) n
C10 C9 H9 126.6 n
C8 C9 H9 126.6 n
C9 C10 O3 110.4(4) n
C9 C10 H10 124.8 n
O3 C10 H10 124.8 n
C8 C11 O3 110.9(4) n
C8 C11 H11 124.5 n
O3 C11 H11 124.5 n
C17 C12 C13 117.5(4) n
C17 C12 C2 121.0(4) n
C13 C12 C2 121.6(4) n
C12 C13 C14 121.1(4) n
C12 C13 H13 119.5 n
C14 C13 H13 119.5 n
C15 C14 C13 120.8(4) n
C15 C14 H14 119.6 n
C13 C14 H14 119.6 n
C14 C15 C16 118.6(4) n
C14 C15 H15 120.7 n
C16 C15 H15 120.7 n
C15 C16 C17 120.7(4) n
C15 C16 H16 119.7 n
C17 C16 H16 119.7 n
C16 C17 C12 121.4(4) n
C16 C17 H17 119.3 n
C12 C17 H17 119.3 n

loop_
_geom_bond_atom_site_label_1
_geom_bond_atom_site_label_2
_geom_bond_site_symmetry_2
_geom_bond_distance
_geom_bond_publ_flag
O1 C7 . 1.342(5) n
O1 C1 . 1.454(4) n
O2 C7 . 1.207(5) n
O3 C11 . 1.360(5) n
O3 C10 . 1.372(5) n
C1 C6 . 1.517(6) n
C1 C2 . 1.523(6) n
C1 H1 . 1.0000 n
C2 C12 . 1.519(5) n
C2 C3 . 1.537(5) n
C2 H2 . 1.0000 n
C3 C4 . 1.527(6) n
C3 H3A . .9900 n
C3 H3B . .9900 n
C4 C5 . 1.517(6) n
C4 H4A . .9900 n
C4 H4B . .9900 n
C5 C6 . 1.524(6) n
C5 H5A . .9900 n
C5 H5B . .9900 n
C6 H6A . .9900 n
C6 H6B . .9900 n
C7 C8 . 1.467(5) n
C8 C11 . 1.336(6) n
C8 C9 . 1.428(5) n
C9 C10 . 1.330(6) n
C9 H9 . .9500 n
C10 H10 . .9500 n
C11 H11 . .9500 n
C12 C17 . 1.390(5) n
C12 C13 . 1.390(5) n
C13 C14 . 1.389(6) n
C13 H13 . .9500 n
C14 C15 . 1.380(6) n
C14 H14 . .9500 n
C15 C16 . 1.382(6) n
C15 H15 . .9500 n
C16 C17 . 1.382(6) n
C16 H16 . .9500 n
C17 H17 . .9500 n

loop_
_geom_torsion_atom_site_label_1
_geom_torsion_atom_site_label_2
_geom_torsion_atom_site_label_3
_geom_torsion_atom_site_label_4
_geom_torsion
_geom_torsion_publ_flag
C7 O1 C1 C6 -74.8(4) n
C7 O1 C1 C2 164.9(3) n
O1 C1 C2 C12 -62.7(4) n
C6 C1 C2 C12 178.9(3) n
O1 C1 C2 C3 171.6(3) n
C6 C1 C2 C3 53.3(4) n
C12 C2 C3 C4 -179.0(4) n
C1 C2 C3 C4 -53.2(5) n
C2 C3 C4 C5 56.0(5) n
C3 C4 C5 C6 -57.4(5) n
O1 C1 C6 C5 -171.7(3) n
C2 C1 C6 C5 -56.1(5) n
C4 C5 C6 C1 57.4(5) n
C1 O1 C7 O2 -6.8(6) n
C1 O1 C7 C8 172.9(3) n
O2 C7 C8 C11 -177.2(4) n
O1 C7 C8 C11 3.1(6) n
O2 C7 C8 C9 1.0(7) n
O1 C7 C8 C9 -178.6(3) n
C11 C8 C9 C10 -.4(5) n
C7 C8 C9 C10 -178.9(4) n
C8 C9 C10 O3 .6(5) n
C11 O3 C10 C9 -.6(5) n
C9 C8 C11 O3 .1(5) n
C7 C8 C11 O3 178.6(4) n
C10 O3 C11 C8 .3(5) n
C1 C2 C12 C17 111.8(4) n
C3 C2 C12 C17 -123.2(4) n
C1 C2 C12 C13 -67.8(4) n
C3 C2 C12 C13 57.2(5) n
C17 C12 C13 C14 1.5(6) n
C2 C12 C13 C14 -178.9(4) n
C12 C13 C14 C15 -1.0(6) n
C13 C14 C15 C16 .5(7) n
C14 C15 C16 C17 -.5(7) n
C15 C16 C17 C12 1.1(7) n
C13 C12 C17 C16 -1.6(6) n
C2 C12 C17 C16 178.8(4) n
